data_7153349
loop_
_publ_author_name
'Liu, Yu'
'Oliveira, Bruno L.'
'Correia, Jo\~ao D G'
'Santos, Isabel C.'
'Santos, Isabel'
'Spingler, Bernhard'
'Alberto, Roger'

_publ_section_title
;
 Syntheses of bifunctional 2,3-diamino propionic acid-based chelators as
 small and strong tripod ligands for the labelling of biomolecules with
 (99m)Tc.
;
_journal_issue 12
_journal_name_full 'Organic &amp; biomolecular chemistry'
_journal_page_first 2829
_journal_page_last 2839
_journal_paper_doi 10.1039/c002796k
_journal_volume 8
_journal_year 2010
_chemical_formula_sum 'C10 H13 N2 O7 Re'
_chemical_formula_weight 459.42
_chemical_name_systematic
;
?
;
_space_group_IT_number 2
_symmetry_cell_setting triclinic
_symmetry_space_group_name_Hall '-P 1'
_symmetry_space_group_name_H-M 'P -1'
_atom_sites_solution_hydrogens geom
_atom_sites_solution_primary direct
_atom_sites_solution_secondary difmap
_audit_creation_method SHELXL-97
_cell_angle_alpha 86.1958(16)
_cell_angle_beta 79.7708(16)
_cell_angle_gamma 83.8740(17)
_cell_formula_units_Z 2
_cell_length_a 6.7581(1)
_cell_length_b 8.7934(2)
_cell_length_c 11.4890(2)
_cell_measurement_reflns_used 15985
_cell_measurement_temperature 183(2)
_cell_measurement_theta_max 32.5592
_cell_measurement_theta_min 2.8718
_cell_volume 667.28(2)
_computing_cell_refinement 'CrysAlis RED (Oxford, 2007)'
_computing_data_collection 'CrysAlis RED (Oxford, 2007)'
_computing_data_reduction 'CrysAlis RED (Oxford, 2007)'
_computing_molecular_graphics 'ORTEP-3 (Farrugia, 1997)'
_computing_publication_material 'SHELXL-97 (Sheldrick, 1997)'
_computing_structure_refinement 'SHELXL-97 (Sheldrick, 1997)'
_computing_structure_solution 'SIR-97 (Altomare, 1999)'
_diffrn_ambient_temperature 183(2)
_diffrn_detector_area_resol_mean 10.4498
_diffrn_measured_fraction_theta_full 0.999
_diffrn_measured_fraction_theta_max 0.999
_diffrn_measurement_device_type 'Xcalibur Ruby'
_diffrn_measurement_method '\o oscillation scan'
_diffrn_radiation_monochromator graphite
_diffrn_radiation_source 'Enhance (Mo) X-ray Source'
_diffrn_radiation_type MoK\a
_diffrn_radiation_wavelength 0.7107
_diffrn_reflns_av_R_equivalents 0.0385
_diffrn_reflns_av_sigmaI/netI 0.0204
_diffrn_reflns_limit_h_max 8
_diffrn_reflns_limit_h_min -8
_diffrn_reflns_limit_k_max 11
_diffrn_reflns_limit_k_min -11
_diffrn_reflns_limit_l_max 15
_diffrn_reflns_limit_l_min -15
_diffrn_reflns_number 16418
_diffrn_reflns_theta_full 27.99
_diffrn_reflns_theta_max 27.99
_diffrn_reflns_theta_min 2.88
_exptl_absorpt_coefficient_mu 9.139
_exptl_absorpt_correction_T_max 1.00000
_exptl_absorpt_correction_T_min 0.25846
_exptl_absorpt_correction_type multi-scan
_exptl_absorpt_process_details
;
CrysAlis RED, Oxford Diffraction Ltd.,
Version 1.171.32.24 (release 21-04-2008 CrysAlis171 .NET)
(compiled Apr 21 2008,18:23:10)
Empirical absorption correction using spherical harmonics,
implemented in SCALE3 ABSPACK scaling algorithm.
;
_exptl_crystal_colour colourless
_exptl_crystal_density_diffrn 2.287
_exptl_crystal_density_method 'not measured'
_exptl_crystal_description plate
_exptl_crystal_F_000 436
_exptl_crystal_size_max 0.2
_exptl_crystal_size_mid 0.2
_exptl_crystal_size_min 0.1
_refine_diff_density_max 0.899
_refine_diff_density_min -0.623
_refine_diff_density_rms 0.120
_refine_ls_extinction_method none
_refine_ls_goodness_of_fit_ref 1.064
_refine_ls_hydrogen_treatment constr
_refine_ls_matrix_type full
_refine_ls_number_parameters 182
_refine_ls_number_reflns 3211
_refine_ls_number_restraints 0
_refine_ls_restrained_S_all 1.064
_refine_ls_R_factor_all 0.0192
_refine_ls_R_factor_gt 0.0177
_refine_ls_shift/su_max 0.001
_refine_ls_shift/su_mean 0.000
_refine_ls_structure_factor_coef Fsqd
_refine_ls_weighting_details 'calc w=1/[\s^2^(Fo^2^)+(0.0337P)^2^+0.0000P] where P=(Fo^2^+2Fc^2^)/3'
_refine_ls_weighting_scheme calc
_refine_ls_wR_factor_gt 0.0469
_refine_ls_wR_factor_ref 0.0474
_reflns_number_gt 3019
_reflns_number_total 3211
_reflns_threshold_expression >2sigma(I)
_cod_data_source_file c002796k.txt
_cod_data_source_block yl110708
_cod_original_sg_symbol_H-M P-1
_cod_database_code 7153349

loop_
_symmetry_equiv_pos_as_xyz
'x, y, z'
'-x, -y, -z'

loop_
_atom_site_label
_atom_site_type_symbol
_atom_site_fract_x
_atom_site_fract_y
_atom_site_fract_z
_atom_site_U_iso_or_equiv
_atom_site_adp_type
_atom_site_occupancy
_atom_site_symmetry_multiplicity
_atom_site_calc_flag
_atom_site_refinement_flags
Re1 Re 0.669848(13) 0.449995(11) 0.240970(8) 0.02002(5) Uani 1 1 d .
N1 N 0.7681(3) 0.6648(3) 0.2928(2) 0.0214(5) Uani 1 1 d .
H1A H 0.6613 0.7313 0.3189 0.026 Uiso 1 1 calc R
H1B H 0.8451 0.6460 0.3495 0.026 Uiso 1 1 calc R
N2 N 0.6347(3) 0.6114(3) 0.0890(2) 0.0200(5) Uani 1 1 d .
H2A H 0.6867 0.5649 0.0213 0.024 Uiso 1 1 calc R
H2B H 0.5023 0.6378 0.0888 0.024 Uiso 1 1 calc R
C1 C 0.6180(5) 0.2735(4) 0.1662(3) 0.0280(6) Uani 1 1 d .
C2 C 0.3952(5) 0.4678(4) 0.3186(3) 0.0273(6) Uani 1 1 d .
C3 C 0.7298(5) 0.3217(4) 0.3739(3) 0.0315(7) Uani 1 1 d .
C4 C 1.0416(4) 0.5910(3) 0.1351(2) 0.0208(5) Uani 1 1 d .
C5 C 0.7372(4) 0.7521(3) 0.0930(2) 0.0222(5) Uani 1 1 d .
H5A H 0.6374 0.8365 0.1180 0.027 Uiso 1 1 calc R
H5B H 0.8084 0.7791 0.0147 0.027 Uiso 1 1 calc R
C6 C 0.8874(4) 0.7244(3) 0.1801(2) 0.0191(5) Uani 1 1 d .
C7 C 0.9799(4) 0.8722(3) 0.1913(3) 0.0240(6) Uani 1 1 d .
H7A H 0.8710 0.9517 0.2129 0.029 Uiso 1 1 calc R
H7B H 1.0531 0.9023 0.1142 0.029 Uiso 1 1 calc R
C8 C 1.1230(4) 0.8655(4) 0.2810(3) 0.0261(6) Uani 1 1 d .
H8A H 1.0543 0.8308 0.3580 0.031 Uiso 1 1 calc R
H8B H 1.2390 0.7925 0.2570 0.031 Uiso 1 1 calc R
C9 C 1.1941(5) 1.0224(4) 0.2897(3) 0.0339(7) Uani 1 1 d .
H9A H 1.2621 1.0572 0.2125 0.041 Uiso 1 1 calc R
H9B H 1.0780 1.0951 0.3138 0.041 Uiso 1 1 calc R
C10 C 1.3356(4) 1.0175(4) 0.3772(3) 0.0269(6) Uani 1 1 d .
O1 O 0.5864(4) 0.1693(3) 0.1199(2) 0.0391(6) Uani 1 1 d .
O2 O 0.2292(3) 0.4780(3) 0.3679(2) 0.0416(6) Uani 1 1 d .
O3 O 0.7643(5) 0.2459(3) 0.4541(2) 0.0536(7) Uani 1 1 d .
O4 O 0.9775(3) 0.4573(2) 0.15196(19) 0.0233(4) Uani 1 1 d .
O5 O 1.2113(3) 0.6163(3) 0.08239(17) 0.0280(5) Uani 1 1 d .
O6 O 1.4979(3) 0.9426(3) 0.36486(19) 0.0314(5) Uani 1 1 d .
O7 O 1.2666(4) 1.1009(3) 0.4693(2) 0.0380(5) Uani 1 1 d .
H7 H 1.3478 1.0904 0.5151 0.057 Uiso 1 1 calc R

loop_
_atom_site_aniso_label
_atom_site_aniso_U_11
_atom_site_aniso_U_22
_atom_site_aniso_U_33
_atom_site_aniso_U_23
_atom_site_aniso_U_13
_atom_site_aniso_U_12
Re1 0.01734(7) 0.02246(7) 0.02090(7) -0.00130(4) -0.00448(4) -0.00260(4)
N1 0.0184(10) 0.0266(13) 0.0196(11) -0.0057(9) -0.0026(8) -0.0028(9)
N2 0.0125(10) 0.0270(13) 0.0218(11) -0.0041(9) -0.0055(8) -0.0014(9)
C1 0.0259(14) 0.0300(16) 0.0284(15) -0.0006(12) -0.0048(11) -0.0048(12)
C2 0.0278(14) 0.0281(16) 0.0255(14) 0.0010(12) -0.0033(11) -0.0043(12)
C3 0.0367(17) 0.0319(17) 0.0287(15) 0.0010(13) -0.0109(13) -0.0093(14)
C4 0.0145(11) 0.0309(15) 0.0192(12) -0.0065(11) -0.0077(9) -0.0013(10)
C5 0.0179(12) 0.0245(14) 0.0256(13) 0.0008(11) -0.0078(10) -0.0035(10)
C6 0.0151(11) 0.0219(13) 0.0210(12) -0.0015(10) -0.0047(9) -0.0028(10)
C7 0.0191(12) 0.0248(14) 0.0297(14) -0.0015(11) -0.0067(10) -0.0049(11)
C8 0.0245(13) 0.0293(15) 0.0275(14) -0.0035(12) -0.0097(11) -0.0069(12)
C9 0.0324(16) 0.0271(16) 0.0480(19) -0.0032(14) -0.0209(14) -0.0050(13)
C10 0.0246(14) 0.0247(15) 0.0338(15) -0.0053(12) -0.0074(11) -0.0063(12)
O1 0.0533(15) 0.0270(12) 0.0413(13) -0.0032(10) -0.0135(11) -0.0130(11)
O2 0.0255(11) 0.0488(16) 0.0465(14) -0.0021(12) 0.0067(10) -0.0070(11)
O3 0.073(2) 0.0475(17) 0.0442(15) 0.0167(13) -0.0256(14) -0.0099(15)
O4 0.0151(9) 0.0259(11) 0.0291(10) -0.0074(8) -0.0045(7) 0.0023(8)
O5 0.0136(9) 0.0440(13) 0.0273(10) -0.0109(9) -0.0021(7) -0.0033(9)
O6 0.0246(10) 0.0374(13) 0.0339(11) -0.0126(10) -0.0082(8) 0.0015(9)
O7 0.0329(12) 0.0406(14) 0.0433(13) -0.0184(11) -0.0163(10) 0.0104(10)

loop_
_atom_type_symbol
_atom_type_description
_atom_type_scat_dispersion_real
_atom_type_scat_dispersion_imag
_atom_type_scat_source
C C 0.0033 0.0016 'International Tables Vol C Tables 4.2.6.8 and 6.1.1.4'
H H 0.0000 0.0000 'International Tables Vol C Tables 4.2.6.8 and 6.1.1.4'
N N 0.0061 0.0033 'International Tables Vol C Tables 4.2.6.8 and 6.1.1.4'
O O 0.0106 0.0060 'International Tables Vol C Tables 4.2.6.8 and 6.1.1.4'
Re Re -1.0185 7.2310 'International Tables Vol C Tables 4.2.6.8 and 6.1.1.4'

loop_
_geom_angle_atom_site_label_1
_geom_angle_atom_site_label_2
_geom_angle_atom_site_label_3
_geom_angle
C2 Re1 C3 87.28(14)
C2 Re1 C1 88.91(13)
C3 Re1 C1 89.67(14)
C2 Re1 O4 173.61(10)
C3 Re1 O4 96.49(12)
C1 Re1 O4 96.25(11)
C2 Re1 N2 97.86(11)
C3 Re1 N2 172.90(11)
C1 Re1 N2 95.29(11)
O4 Re1 N2 77.96(8)
C2 Re1 N1 100.11(12)
C3 Re1 N1 97.85(12)
C1 Re1 N1 168.48(10)
O4 Re1 N1 74.32(8)
N2 Re1 N1 76.49(9)
C6 N1 Re1 103.01(16)
C5 N2 Re1 111.97(16)
O1 C1 Re1 178.9(3)
O2 C2 Re1 178.7(3)
O3 C3 Re1 179.4(4)
O5 C4 O4 124.3(3)
O5 C4 C6 120.1(3)
O4 C4 C6 115.5(2)
N2 C5 C6 109.9(2)
N1 C6 C7 114.2(2)
N1 C6 C4 105.7(2)
C7 C6 C4 114.3(2)
N1 C6 C5 105.2(2)
C7 C6 C5 109.7(2)
C4 C6 C5 107.1(2)
C6 C7 C8 115.9(2)
C9 C8 C7 110.8(2)
C10 C9 C8 111.4(3)
O6 C10 O7 122.8(3)
O6 C10 C9 123.1(3)
O7 C10 C9 114.1(3)
C4 O4 Re1 115.83(17)

loop_
_geom_bond_atom_site_label_1
_geom_bond_atom_site_label_2
_geom_bond_distance
Re1 C2 1.906(3)
Re1 C3 1.914(3)
Re1 C1 1.915(3)
Re1 O4 2.154(2)
Re1 N2 2.206(2)
Re1 N1 2.218(2)
N1 C6 1.493(3)
N2 C5 1.488(4)
C1 O1 1.147(4)
C2 O2 1.161(4)
C3 O3 1.144(4)
C4 O5 1.233(3)
C4 O4 1.287(4)
C4 C6 1.535(4)
C5 C6 1.539(4)
C6 C7 1.523(4)
C7 C8 1.528(4)
C8 C9 1.524(4)
C9 C10 1.501(4)
C10 O6 1.208(4)
C10 O7 1.315(4)
